data_4311022
loop_
_publ_author_name
'Nathan A. Eckert'
'Jeremy M. Smith'
'Rene J. Lachicotte'
'Patrick L. Holland'

_publ_section_title
;
 Low-Coordinate Iron(II) Amido Complexes of \b-Diketiminates: Synthesis,
 Structure, and Reactivity
;
_journal_name_full 'Inorganic Chemistry'
_journal_page_first 3306
_journal_page_last 3321
_journal_paper_doi 10.1021/ic035483x
_journal_volume 43
_journal_year 2004
_chemical_formula_sum 'C41 H59 Fe N3 O'
_chemical_formula_weight 665.76
_chemical_name_common holne33
_chemical_name_systematic
;
 ?
;
_space_group_IT_number 2
_symmetry_cell_setting triclinic
_symmetry_space_group_name_Hall '-P 1'
_symmetry_space_group_name_H-M 'P -1'
_atom_sites_solution_hydrogens geom
_atom_sites_solution_primary direct
_atom_sites_solution_secondary difmap
_audit_creation_method SHELXL-97
_cell_angle_alpha 83.095(2)
_cell_angle_beta 86.147(10)
_cell_angle_gamma 86.0910(10)
_cell_formula_units_Z 2
_cell_length_a 9.1937(7)
_cell_length_b 12.4377(10)
_cell_length_c 17.7907(14)
_cell_measurement_reflns_used 8874
_cell_measurement_temperature 193(2)
_cell_measurement_theta_max 28.28
_cell_measurement_theta_min 1.65
_cell_volume 2011.3(3)
_computing_cell_refinement 'Bruker SMART'
_computing_data_collection 'Bruker SMART'
_computing_data_reduction 'Bruker SHELXTL'
_computing_molecular_graphics 'Bruker SHELXTL'
_computing_publication_material 'Bruker SHELXTL'
_computing_structure_refinement 'SHELXL-97 (Sheldrick, 1997)'
_computing_structure_solution 'SHELXS-97 (Sheldrick, 1990)'
_diffrn_ambient_temperature 193(2)
_diffrn_measured_fraction_theta_full 0.889
_diffrn_measured_fraction_theta_max 0.889
_diffrn_measurement_device_type 'CCD area detector'
_diffrn_measurement_method 'phi and omega scans'
_diffrn_radiation_monochromator graphite
_diffrn_radiation_source 'fine-focus sealed tube'
_diffrn_radiation_type MoK\a
_diffrn_radiation_wavelength 0.71073
_diffrn_reflns_av_R_equivalents 0.0110
_diffrn_reflns_av_sigmaI/netI 0.0236
_diffrn_reflns_limit_h_max 11
_diffrn_reflns_limit_h_min -11
_diffrn_reflns_limit_k_max 15
_diffrn_reflns_limit_k_min -16
_diffrn_reflns_limit_l_max 23
_diffrn_reflns_limit_l_min -11
_diffrn_reflns_number 12630
_diffrn_reflns_theta_full 28.28
_diffrn_reflns_theta_max 28.28
_diffrn_reflns_theta_min 1.65
_exptl_absorpt_coefficient_mu 0.407
_exptl_absorpt_correction_T_max 0.928
_exptl_absorpt_correction_T_min 0.864
_exptl_absorpt_correction_type empirical
_exptl_absorpt_process_details sadabs
_exptl_crystal_colour Brown
_exptl_crystal_density_diffrn 1.099
_exptl_crystal_density_meas ?
_exptl_crystal_density_method 'not measured'
_exptl_crystal_description Cluster
_exptl_crystal_F_000 720
_exptl_crystal_size_max 0.38
_exptl_crystal_size_mid 0.34
_exptl_crystal_size_min 0.24
_refine_diff_density_max 0.635
_refine_diff_density_min -0.387
_refine_diff_density_rms 0.049
_refine_ls_extinction_method none
_refine_ls_goodness_of_fit_ref 1.054
_refine_ls_hydrogen_treatment mixed
_refine_ls_matrix_type full
_refine_ls_number_parameters 427
_refine_ls_number_reflns 8874
_refine_ls_number_restraints 0
_refine_ls_restrained_S_all 1.054
_refine_ls_R_factor_all 0.0555
_refine_ls_R_factor_gt 0.0474
_refine_ls_shift/su_max 0.002
_refine_ls_shift/su_mean 0.000
_refine_ls_structure_factor_coef Fsqd
_refine_ls_weighting_details 'calc w=1/[\s^2^(Fo^2^)+(0.0593P)^2^+0.9566P] where P=(Fo^2^+2Fc^2^)/3'
_refine_ls_weighting_scheme calc
_refine_ls_wR_factor_gt 0.1168
_refine_ls_wR_factor_ref 0.1200
_reflns_number_gt 7735
_reflns_number_total 8874
_reflns_threshold_expression >2sigma(I)
_cod_data_source_file ic035483xsi20031224_095602_04.cif
_cod_data_source_block L(Me)Fe(NHxyl)(THF)
_cod_depositor_comments
;
The following automatic conversions were performed:
'_symmetry_cell_setting' value 'Triclinic' changed to 'triclinic'
according to '/home/saulius/struct/CIF-dictionaries/cif_core.dic'
dictionary named 'cif_core.dic' version 2.4.1 from 2010-06-29.

Automatic conversion script
Id: cif_fix_enum 1527 2010-12-29 10:47:43Z saulius 

The following automatic conversions were performed:

'_exptl_crystal_density_meas' value 'na' was changed to '?' - the
value is perceived as not measured.

Automatic conversion script
Id: cif_fix_values 3008 2015-01-20 13:52:24Z robertas 
;
_cod_database_code 4311022

loop_
_symmetry_equiv_pos_as_xyz
'x, y, z'
'-x, -y, -z'

loop_
_atom_site_label
_atom_site_type_symbol
_atom_site_fract_x
_atom_site_fract_y
_atom_site_fract_z
_atom_site_U_iso_or_equiv
_atom_site_adp_type
_atom_site_occupancy
_atom_site_symmetry_multiplicity
_atom_site_calc_flag
_atom_site_refinement_flags
_atom_site_disorder_assembly
_atom_site_disorder_group
Fe1 Fe 0.14762(3) 0.34507(2) 0.256885(14) 0.02796(8) Uani 1 1 d . . .
N11 N 0.08374(16) 0.48585(12) 0.29924(8) 0.0288(3) Uani 1 1 d . . .
N21 N 0.09171(16) 0.25000(12) 0.35446(8) 0.0286(3) Uani 1 1 d . . .
C11 C -0.0669(2) 0.59388(17) 0.38718(12) 0.0414(5) Uani 1 1 d . . .
H11A H 0.0035 0.6475 0.3734 0.062 Uiso 1 1 calc R . .
H11B H -0.0845 0.5843 0.4413 0.062 Uiso 1 1 calc R . .
H11C H -0.1565 0.6174 0.3638 0.062 Uiso 1 1 calc R . .
C21 C -0.00883(19) 0.48727(15) 0.36039(10) 0.0306(4) Uani 1 1 d . . .
C31 C -0.0572(2) 0.39428(16) 0.40509(10) 0.0323(4) Uani 1 1 d . . .
H31A H -0.1367 0.4066 0.4388 0.039 Uiso 1 1 calc R . .
C41 C -0.00377(19) 0.28491(15) 0.40673(10) 0.0304(4) Uani 1 1 d . . .
C51 C -0.0584(2) 0.20818(17) 0.47365(11) 0.0406(5) Uani 1 1 d . . .
H51A H 0.0226 0.1645 0.4945 0.061 Uiso 1 1 calc R . .
H51B H -0.1266 0.1621 0.4572 0.061 Uiso 1 1 calc R . .
H51C H -0.1057 0.2493 0.5117 0.061 Uiso 1 1 calc R . .
C12 C 0.1427(2) 0.58674(15) 0.26534(11) 0.0320(4) Uani 1 1 d . . .
C22 C 0.2835(2) 0.60957(16) 0.28363(11) 0.0349(4) Uani 1 1 d . . .
C32 C 0.3417(2) 0.70541(17) 0.25009(13) 0.0441(5) Uani 1 1 d . . .
H32A H 0.4337 0.7218 0.2625 0.053 Uiso 1 1 calc R . .
C42 C 0.2665(3) 0.77647(18) 0.19908(15) 0.0509(6) Uani 1 1 d . . .
H42A H 0.3073 0.8402 0.1775 0.061 Uiso 1 1 calc R . .
C52 C 0.1309(3) 0.75289(18) 0.18020(14) 0.0495(5) Uani 1 1 d . . .
H52A H 0.0813 0.8007 0.1450 0.059 Uiso 1 1 calc R . .
C62 C 0.0654(2) 0.65844(16) 0.21265(12) 0.0406(5) Uani 1 1 d . . .
C72 C 0.3710(2) 0.53230(18) 0.33893(13) 0.0422(5) Uani 1 1 d . . .
H72A H 0.3447 0.4587 0.3335 0.051 Uiso 1 1 calc R . .
C82 C 0.3319(4) 0.5514(3) 0.42000(17) 0.0841(10) Uani 1 1 d . . .
H82A H 0.2287 0.5461 0.4306 0.126 Uiso 1 1 calc R . .
H82B H 0.3584 0.6223 0.4278 0.126 Uiso 1 1 calc R . .
H82C H 0.3837 0.4977 0.4533 0.126 Uiso 1 1 calc R . .
C92 C 0.5356(3) 0.5351(3) 0.3226(2) 0.0868(11) Uani 1 1 d . . .
H92A H 0.5595 0.5250 0.2704 0.130 Uiso 1 1 calc R . .
H92B H 0.5841 0.4782 0.3547 0.130 Uiso 1 1 calc R . .
H92C H 0.5669 0.6040 0.3322 0.130 Uiso 1 1 calc R . .
C102 C -0.0848(3) 0.63855(19) 0.18779(16) 0.0560(6) Uani 1 1 d . . .
H10A H -0.1165 0.5705 0.2157 0.067 Uiso 1 1 calc R . .
C112 C -0.0767(4) 0.6266(2) 0.10242(18) 0.0731(9) Uani 1 1 d . . .
H11D H -0.0081 0.5676 0.0922 0.110 Uiso 1 1 calc R . .
H11E H -0.0457 0.6925 0.0741 0.110 Uiso 1 1 calc R . .
H11F H -0.1714 0.6121 0.0877 0.110 Uiso 1 1 calc R . .
C122 C -0.1990(3) 0.7298(3) 0.20457(19) 0.0720(8) Uani 1 1 d . . .
H12A H -0.2029 0.7381 0.2576 0.108 Uiso 1 1 calc R . .
H12B H -0.2930 0.7120 0.1910 0.108 Uiso 1 1 calc R . .
H12C H -0.1725 0.7965 0.1755 0.108 Uiso 1 1 calc R . .
C13 C 0.1613(2) 0.14239(15) 0.36653(10) 0.0321(4) Uani 1 1 d . . .
C23 C 0.3019(2) 0.13019(17) 0.39432(12) 0.0401(5) Uani 1 1 d . . .
C33 C 0.3730(3) 0.02726(19) 0.40159(15) 0.0512(6) Uani 1 1 d . . .
H33A H 0.4655 0.0182 0.4205 0.061 Uiso 1 1 calc R . .
C43 C 0.3090(3) -0.06188(18) 0.38130(15) 0.0520(6) Uani 1 1 d . . .
H43A H 0.3583 -0.1300 0.3864 0.062 Uiso 1 1 calc R . .
C53 C 0.1724(3) -0.04894(17) 0.35356(13) 0.0452(5) Uani 1 1 d . . .
H53A H 0.1304 -0.1089 0.3395 0.054 Uiso 1 1 calc R . .
C63 C 0.0949(2) 0.05204(16) 0.34584(11) 0.0366(4) Uani 1 1 d . . .
C73 C 0.3756(2) 0.22591(19) 0.41805(15) 0.0507(6) Uani 1 1 d . . .
H73A H 0.3279 0.2925 0.3933 0.061 Uiso 1 1 calc R . .
C83 C 0.3551(4) 0.2293(3) 0.50333(19) 0.0748(8) Uani 1 1 d . . .
H83A H 0.4005 0.2911 0.5167 0.112 Uiso 1 1 calc R . .
H83B H 0.3991 0.1642 0.5291 0.112 Uiso 1 1 calc R . .
H83C H 0.2527 0.2349 0.5180 0.112 Uiso 1 1 calc R . .
C93 C 0.5373(3) 0.2256(3) 0.3933(2) 0.0857(10) Uani 1 1 d . . .
H93A H 0.5764 0.2908 0.4052 0.129 Uiso 1 1 calc R . .
H93B H 0.5495 0.2222 0.3396 0.129 Uiso 1 1 calc R . .
H93C H 0.5881 0.1637 0.4194 0.129 Uiso 1 1 calc R . .
C103 C -0.0557(3) 0.06171(18) 0.31420(13) 0.0458(5) Uani 1 1 d . . .
H10B H -0.0975 0.1355 0.3184 0.055 Uiso 1 1 calc R . .
C113 C -0.0426(4) 0.0455(2) 0.23043(16) 0.0681(8) Uani 1 1 d . . .
H11G H 0.0192 0.0980 0.2033 0.102 Uiso 1 1 calc R . .
H11H H -0.1377 0.0544 0.2105 0.102 Uiso 1 1 calc R . .
H11I H -0.0011 -0.0263 0.2247 0.102 Uiso 1 1 calc R . .
C123 C -0.1597(3) -0.0178(2) 0.35855(18) 0.0624(7) Uani 1 1 d . . .
H12D H -0.2551 -0.0051 0.3392 0.094 Uiso 1 1 calc R . .
H12E H -0.1653 -0.0072 0.4113 0.094 Uiso 1 1 calc R . .
H12F H -0.1238 -0.0909 0.3529 0.094 Uiso 1 1 calc R . .
N14 N 0.30506(19) 0.26585(15) 0.20558(10) 0.0417(4) Uani 1 1 d . . .
H14A H 0.3478 0.2172 0.2365 0.050 Uiso 1 1 calc R . .
C14 C 0.3673(2) 0.26650(19) 0.13265(12) 0.0418(5) Uani 1 1 d . . .
C24 C 0.3635(2) 0.3641(2) 0.08277(12) 0.0428(5) Uani 1 1 d . . .
C34 C 0.4228(3) 0.3641(3) 0.00857(14) 0.0603(7) Uani 1 1 d . . .
H34A H 0.4189 0.4285 -0.0240 0.072 Uiso 1 1 calc R . .
C44 C 0.4864(4) 0.2726(3) -0.01765(17) 0.0815(10) Uani 1 1 d . . .
H44A H 0.5241 0.2740 -0.0676 0.098 Uiso 1 1 calc R . .
C54 C 0.4938(4) 0.1779(3) 0.0312(2) 0.0914(12) Uani 1 1 d . . .
H54A H 0.5385 0.1156 0.0135 0.110 Uiso 1 1 calc R . .
C64 C 0.4363(3) 0.1719(2) 0.10667(18) 0.0680(8) Uani 1 1 d . . .
C74 C 0.3023(3) 0.4668(2) 0.11063(15) 0.0564(6) Uani 1 1 d . . .
H74A H 0.3087 0.5251 0.0702 0.085 Uiso 1 1 calc R . .
H74B H 0.3569 0.4822 0.1518 0.085 Uiso 1 1 calc R . .
H74C H 0.2019 0.4594 0.1279 0.085 Uiso 1 1 calc R . .
C84 C 0.4491(5) 0.0685(2) 0.1609(2) 0.1067(15) Uani 1 1 d . . .
H84A H 0.3533 0.0468 0.1784 0.160 Uiso 1 1 calc R . .
H84B H 0.5020 0.0811 0.2034 0.160 Uiso 1 1 calc R . .
H84C H 0.5001 0.0123 0.1352 0.160 Uiso 1 1 calc R . .
O15 O -0.03595(17) 0.33742(14) 0.18657(9) 0.0486(4) Uani 1 1 d . . .
C15 C -0.0323(3) 0.3141(2) 0.10867(14) 0.0610(7) Uani 1 1 d . . .
H15A H 0.0222 0.2458 0.1028 0.073 Uiso 1 1 calc R . .
H15B H 0.0132 0.3712 0.0750 0.073 Uiso 1 1 calc R . .
C25 C -0.1879(5) 0.3082(4) 0.0913(2) 0.1069(14) Uani 1 1 d . . .
H25A H -0.2062 0.3471 0.0419 0.128 Uiso 1 1 calc R . .
H25B H -0.2114 0.2333 0.0914 0.128 Uiso 1 1 calc R . .
C35 C -0.2762(4) 0.3590(5) 0.1517(3) 0.1193(16) Uani 1 1 d . . .
H35A H -0.2965 0.4358 0.1366 0.143 Uiso 1 1 calc R . .
H35B H -0.3681 0.3248 0.1631 0.143 Uiso 1 1 calc R . .
C45 C -0.1854(2) 0.3416(2) 0.21791(15) 0.0518(6) Uani 1 1 d . . .
H45A H -0.2031 0.4008 0.2489 0.062 Uiso 1 1 calc R . .
H45B H -0.2064 0.2742 0.2489 0.062 Uiso 1 1 calc R . .

loop_
_atom_site_aniso_label
_atom_site_aniso_U_11
_atom_site_aniso_U_22
_atom_site_aniso_U_33
_atom_site_aniso_U_23
_atom_site_aniso_U_13
_atom_site_aniso_U_12
Fe1 0.02875(14) 0.02857(14) 0.02606(13) -0.00301(9) 0.00155(9) -0.00159(9)
N11 0.0281(7) 0.0280(7) 0.0301(7) -0.0031(6) -0.0015(6) -0.0021(6)
N21 0.0285(7) 0.0286(7) 0.0282(7) -0.0014(6) -0.0005(6) -0.0021(6)
C11 0.0458(12) 0.0373(11) 0.0415(11) -0.0112(9) 0.0014(9) 0.0032(9)
C21 0.0288(9) 0.0330(9) 0.0312(9) -0.0081(7) -0.0059(7) 0.0015(7)
C31 0.0281(9) 0.0405(10) 0.0277(9) -0.0047(7) 0.0025(7) 0.0004(7)
C41 0.0284(9) 0.0360(10) 0.0269(8) -0.0013(7) -0.0038(7) -0.0044(7)
C51 0.0436(11) 0.0430(11) 0.0331(10) 0.0017(8) 0.0058(8) -0.0050(9)
C12 0.0346(9) 0.0271(9) 0.0344(9) -0.0063(7) 0.0016(7) -0.0026(7)
C22 0.0337(10) 0.0324(9) 0.0393(10) -0.0099(8) 0.0031(8) -0.0026(7)
C32 0.0392(11) 0.0365(11) 0.0582(13) -0.0116(10) 0.0050(10) -0.0103(9)
C42 0.0547(14) 0.0335(11) 0.0632(15) -0.0022(10) 0.0098(11) -0.0124(10)
C52 0.0605(14) 0.0326(11) 0.0534(13) 0.0043(9) -0.0056(11) -0.0031(10)
C62 0.0435(11) 0.0321(10) 0.0457(11) 0.0001(8) -0.0044(9) -0.0038(8)
C72 0.0328(10) 0.0411(11) 0.0543(13) -0.0066(9) -0.0077(9) -0.0070(8)
C82 0.072(2) 0.125(3) 0.0533(17) -0.0117(17) -0.0160(14) 0.0196(19)
C92 0.0431(15) 0.102(3) 0.106(3) 0.009(2) 0.0020(15) 0.0158(16)
C102 0.0571(14) 0.0396(12) 0.0695(16) 0.0147(11) -0.0247(12) -0.0078(10)
C112 0.083(2) 0.0578(16) 0.082(2) -0.0069(14) -0.0427(17) 0.0057(15)
C122 0.0511(15) 0.078(2) 0.081(2) 0.0129(16) -0.0098(14) 0.0023(14)
C13 0.0345(9) 0.0303(9) 0.0297(9) 0.0020(7) 0.0014(7) -0.0009(7)
C23 0.0363(10) 0.0370(11) 0.0448(11) 0.0046(9) -0.0033(8) -0.0020(8)
C33 0.0387(11) 0.0442(12) 0.0664(15) 0.0085(11) -0.0064(10) 0.0055(9)
C43 0.0511(13) 0.0335(11) 0.0667(15) 0.0042(10) 0.0001(11) 0.0095(10)
C53 0.0552(13) 0.0298(10) 0.0493(12) -0.0008(9) -0.0010(10) -0.0020(9)
C63 0.0418(11) 0.0322(10) 0.0348(10) 0.0002(8) -0.0003(8) -0.0026(8)
C73 0.0395(12) 0.0397(12) 0.0722(16) 0.0078(11) -0.0216(11) -0.0036(9)
C83 0.078(2) 0.0640(18) 0.089(2) -0.0285(16) -0.0084(17) -0.0108(15)
C93 0.0550(17) 0.100(3) 0.107(3) -0.016(2) 0.0017(17) -0.0344(17)
C103 0.0515(13) 0.0342(11) 0.0536(13) -0.0036(9) -0.0149(10) -0.0068(9)
C113 0.092(2) 0.0590(16) 0.0572(16) -0.0085(13) -0.0250(15) -0.0059(15)
C123 0.0509(14) 0.0498(14) 0.087(2) -0.0006(13) -0.0110(13) -0.0126(11)
N14 0.0420(9) 0.0428(10) 0.0369(9) -0.0008(7) 0.0075(7) 0.0064(8)
C14 0.0337(10) 0.0509(12) 0.0421(11) -0.0126(9) 0.0059(8) -0.0075(9)
C24 0.0311(10) 0.0622(14) 0.0351(10) -0.0038(9) 0.0010(8) -0.0086(9)
C34 0.0475(13) 0.098(2) 0.0365(12) -0.0069(13) 0.0023(10) -0.0200(14)
C44 0.081(2) 0.118(3) 0.0514(16) -0.0345(18) 0.0263(15) -0.033(2)
C54 0.099(3) 0.089(2) 0.092(2) -0.054(2) 0.046(2) -0.023(2)
C64 0.0694(17) 0.0558(16) 0.0798(19) -0.0269(14) 0.0319(15) -0.0128(13)
C74 0.0515(14) 0.0554(14) 0.0547(14) 0.0136(11) 0.0111(11) 0.0018(11)
C84 0.120(3) 0.0466(17) 0.142(3) -0.0167(19) 0.073(3) 0.0054(17)
O15 0.0407(8) 0.0674(11) 0.0403(8) -0.0141(7) -0.0089(6) -0.0028(7)
C15 0.0850(19) 0.0637(16) 0.0380(12) -0.0101(11) -0.0209(12) -0.0076(14)
C25 0.112(3) 0.135(4) 0.084(3) -0.024(2) -0.056(2) -0.015(3)
C35 0.067(2) 0.174(5) 0.120(4) -0.006(3) -0.050(2) -0.012(3)
C45 0.0350(11) 0.0506(13) 0.0702(16) -0.0045(11) -0.0099(10) -0.0027(10)

loop_
_atom_type_symbol
_atom_type_description
_atom_type_scat_dispersion_real
_atom_type_scat_dispersion_imag
_atom_type_scat_source
C C 0.0033 0.0016 'International Tables Vol C Tables 4.2.6.8 and 6.1.1.4'
H H 0.0000 0.0000 'International Tables Vol C Tables 4.2.6.8 and 6.1.1.4'
N N 0.0061 0.0033 'International Tables Vol C Tables 4.2.6.8 and 6.1.1.4'
O O 0.0106 0.0060 'International Tables Vol C Tables 4.2.6.8 and 6.1.1.4'
Fe Fe 0.3463 0.8444 'International Tables Vol C Tables 4.2.6.8 and 6.1.1.4'

loop_
_geom_angle_atom_site_label_1
_geom_angle_atom_site_label_2
_geom_angle_atom_site_label_3
_geom_angle
_geom_angle_site_symmetry_1
_geom_angle_site_symmetry_3
_geom_angle_publ_flag
N14 Fe1 N11 145.39(7) . . ?
N14 Fe1 N21 106.54(7) . . ?
N11 Fe1 N21 94.32(6) . . ?
N14 Fe1 O15 103.19(7) . . ?
N11 Fe1 O15 98.12(6) . . ?
N21 Fe1 O15 103.65(6) . . ?
C21 N11 C12 118.73(15) . . ?
C21 N11 Fe1 120.99(12) . . ?
C12 N11 Fe1 120.23(11) . . ?
C41 N21 C13 119.95(15) . . ?
C41 N21 Fe1 122.01(12) . . ?
C13 N21 Fe1 118.03(11) . . ?
N11 C21 C31 124.51(17) . . ?
N11 C21 C11 120.49(17) . . ?
C31 C21 C11 114.99(17) . . ?
C21 C31 C41 129.91(17) . . ?
N21 C41 C31 123.02(16) . . ?
N21 C41 C51 120.84(17) . . ?
C31 C41 C51 116.12(17) . . ?
C62 C12 C22 120.27(18) . . ?
C62 C12 N11 121.30(17) . . ?
C22 C12 N11 118.37(17) . . ?
C32 C22 C12 118.56(19) . . ?
C32 C22 C72 120.03(18) . . ?
C12 C22 C72 121.41(17) . . ?
C42 C32 C22 121.6(2) . . ?
C52 C42 C32 119.7(2) . . ?
C42 C52 C62 121.5(2) . . ?
C52 C62 C12 118.3(2) . . ?
C52 C62 C102 117.9(2) . . ?
C12 C62 C102 123.79(18) . . ?
C82 C72 C22 111.9(2) . . ?
C82 C72 C92 109.9(2) . . ?
C22 C72 C92 113.4(2) . . ?
C62 C102 C122 112.2(2) . . ?
C62 C102 C112 110.2(2) . . ?
C122 C102 C112 109.5(2) . . ?
C23 C13 C63 120.41(18) . . ?
C23 C13 N21 118.48(17) . . ?
C63 C13 N21 120.95(17) . . ?
C33 C23 C13 118.6(2) . . ?
C33 C23 C73 119.8(2) . . ?
C13 C23 C73 121.59(18) . . ?
C43 C33 C23 121.5(2) . . ?
C53 C43 C33 119.5(2) . . ?
C43 C53 C63 121.7(2) . . ?
C53 C63 C13 118.33(19) . . ?
C53 C63 C103 119.40(19) . . ?
C13 C63 C103 122.25(18) . . ?
C83 C73 C93 110.0(2) . . ?
C83 C73 C23 111.1(2) . . ?
C93 C73 C23 112.7(2) . . ?
C63 C103 C113 110.1(2) . . ?
C63 C103 C123 112.35(19) . . ?
C113 C103 C123 110.7(2) . . ?
C14 N14 Fe1 137.09(15) . . ?
N14 C14 C64 121.5(2) . . ?
N14 C14 C24 119.7(2) . . ?
C64 C14 C24 118.9(2) . . ?
C34 C24 C14 119.7(2) . . ?
C34 C24 C74 120.3(2) . . ?
C14 C24 C74 119.92(19) . . ?
C44 C34 C24 121.9(3) . . ?
C34 C44 C54 118.8(3) . . ?
C44 C54 C64 122.4(3) . . ?
C54 C64 C14 118.3(3) . . ?
C54 C64 C84 122.2(3) . . ?
C14 C64 C84 119.4(2) . . ?
C15 O15 C45 109.69(18) . . ?
C15 O15 Fe1 128.19(15) . . ?
C45 O15 Fe1 121.66(13) . . ?
O15 C15 C25 105.7(3) . . ?
C35 C25 C15 105.9(3) . . ?
C45 C35 C25 104.8(3) . . ?
O15 C45 C35 105.3(3) . . ?

loop_
_geom_bond_atom_site_label_1
_geom_bond_atom_site_label_2
_geom_bond_distance
_geom_bond_site_symmetry_2
_geom_bond_publ_flag
Fe1 N14 1.9347(17) . ?
Fe1 N11 2.0240(15) . ?
Fe1 N21 2.0360(15) . ?
Fe1 O15 2.1809(15) . ?
N11 C21 1.336(2) . ?
N11 C12 1.449(2) . ?
N21 C41 1.326(2) . ?
N21 C13 1.442(2) . ?
C11 C21 1.514(3) . ?
C21 C31 1.403(3) . ?
C31 C41 1.412(3) . ?
C41 C51 1.514(3) . ?
C12 C62 1.408(3) . ?
C12 C22 1.411(3) . ?
C22 C32 1.391(3) . ?
C22 C72 1.521(3) . ?
C32 C42 1.375(3) . ?
C42 C52 1.372(3) . ?
C52 C62 1.401(3) . ?
C62 C102 1.523(3) . ?
C72 C82 1.505(4) . ?
C72 C92 1.524(3) . ?
C102 C122 1.535(4) . ?
C102 C112 1.540(4) . ?
C13 C23 1.408(3) . ?
C13 C63 1.412(3) . ?
C23 C33 1.393(3) . ?
C23 C73 1.524(3) . ?
C33 C43 1.385(3) . ?
C43 C53 1.372(3) . ?
C53 C63 1.398(3) . ?
C63 C103 1.521(3) . ?
C73 C83 1.522(4) . ?
C73 C93 1.522(4) . ?
C103 C113 1.524(4) . ?
C103 C123 1.535(3) . ?
N14 C14 1.382(3) . ?
C14 C64 1.411(3) . ?
C14 C24 1.414(3) . ?
C24 C34 1.394(3) . ?
C24 C74 1.487(3) . ?
C34 C44 1.363(4) . ?
C44 C54 1.377(5) . ?
C54 C64 1.406(4) . ?
C64 C84 1.514(5) . ?
O15 C15 1.447(3) . ?
O15 C45 1.447(3) . ?
C15 C25 1.492(5) . ?
C25 C35 1.481(6) . ?
C35 C45 1.475(4) . ?

loop_
_geom_torsion_atom_site_label_1
_geom_torsion_atom_site_label_2
_geom_torsion_atom_site_label_3
_geom_torsion_atom_site_label_4
_geom_torsion
_geom_torsion_site_symmetry_1
_geom_torsion_site_symmetry_2
_geom_torsion_site_symmetry_3
_geom_torsion_site_symmetry_4
_geom_torsion_publ_flag
N14 Fe1 N11 C21 -147.37(14) . . . . ?
N21 Fe1 N11 C21 -19.63(14) . . . . ?
O15 Fe1 N11 C21 84.84(14) . . . . ?
N14 Fe1 N11 C12 30.1(2) . . . . ?
N21 Fe1 N11 C12 157.83(13) . . . . ?
O15 Fe1 N11 C12 -97.70(14) . . . . ?
N14 Fe1 N21 C41 173.30(14) . . . . ?
N11 Fe1 N21 C41 21.24(15) . . . . ?
O15 Fe1 N21 C41 -78.21(15) . . . . ?
N14 Fe1 N21 C13 -5.61(15) . . . . ?
N11 Fe1 N21 C13 -157.68(13) . . . . ?
O15 Fe1 N21 C13 102.87(13) . . . . ?
C12 N11 C21 C31 -170.34(17) . . . . ?
Fe1 N11 C21 C31 7.2(2) . . . . ?
C12 N11 C21 C11 8.3(3) . . . . ?
Fe1 N11 C21 C11 -174.22(13) . . . . ?
N11 C21 C31 C41 13.4(3) . . . . ?
C11 C21 C31 C41 -165.31(19) . . . . ?
C13 N21 C41 C31 168.92(17) . . . . ?
Fe1 N21 C41 C31 -10.0(2) . . . . ?
C13 N21 C41 C51 -9.3(3) . . . . ?
Fe1 N21 C41 C51 171.85(13) . . . . ?
C21 C31 C41 N21 -11.7(3) . . . . ?
C21 C31 C41 C51 166.56(19) . . . . ?
C21 N11 C12 C62 -84.5(2) . . . . ?
Fe1 N11 C12 C62 97.95(19) . . . . ?
C21 N11 C12 C22 98.4(2) . . . . ?
Fe1 N11 C12 C22 -79.10(19) . . . . ?
C62 C12 C22 C32 1.7(3) . . . . ?
N11 C12 C22 C32 178.80(17) . . . . ?
C62 C12 C22 C72 -178.55(19) . . . . ?
N11 C12 C22 C72 -1.5(3) . . . . ?
C12 C22 C32 C42 -1.1(3) . . . . ?
C72 C22 C32 C42 179.1(2) . . . . ?
C22 C32 C42 C52 -0.2(4) . . . . ?
C32 C42 C52 C62 1.0(4) . . . . ?
C42 C52 C62 C12 -0.4(4) . . . . ?
C42 C52 C62 C102 -179.5(2) . . . . ?
C22 C12 C62 C52 -1.0(3) . . . . ?
N11 C12 C62 C52 -177.96(19) . . . . ?
C22 C12 C62 C102 178.1(2) . . . . ?
N11 C12 C62 C102 1.1(3) . . . . ?
C32 C22 C72 C82 94.9(3) . . . . ?
C12 C22 C72 C82 -84.8(3) . . . . ?
C32 C22 C72 C92 -30.1(3) . . . . ?
C12 C22 C72 C92 150.1(2) . . . . ?
C52 C62 C102 C122 -59.7(3) . . . . ?
C12 C62 C102 C122 121.2(2) . . . . ?
C52 C62 C102 C112 62.5(3) . . . . ?
C12 C62 C102 C112 -116.5(2) . . . . ?
C41 N21 C13 C23 -97.6(2) . . . . ?
Fe1 N21 C13 C23 81.30(19) . . . . ?
C41 N21 C13 C63 86.9(2) . . . . ?
Fe1 N21 C13 C63 -94.13(18) . . . . ?
C63 C13 C23 C33 -0.6(3) . . . . ?
N21 C13 C23 C33 -176.09(19) . . . . ?
C63 C13 C23 C73 -179.20(19) . . . . ?
N21 C13 C23 C73 5.3(3) . . . . ?
C13 C23 C33 C43 0.8(4) . . . . ?
C73 C23 C33 C43 179.4(2) . . . . ?
C23 C33 C43 C53 -0.2(4) . . . . ?
C33 C43 C53 C63 -0.7(4) . . . . ?
C43 C53 C63 C13 0.8(3) . . . . ?
C43 C53 C63 C103 179.5(2) . . . . ?
C23 C13 C63 C53 -0.1(3) . . . . ?
N21 C13 C63 C53 175.20(18) . . . . ?
C23 C13 C63 C103 -178.84(19) . . . . ?
N21 C13 C63 C103 -3.5(3) . . . . ?
C33 C23 C73 C83 -81.7(3) . . . . ?
C13 C23 C73 C83 96.9(3) . . . . ?
C33 C23 C73 C93 42.2(3) . . . . ?
C13 C23 C73 C93 -139.3(2) . . . . ?
C53 C63 C103 C113 -69.0(3) . . . . ?
C13 C63 C103 C113 109.7(2) . . . . ?
C53 C63 C103 C123 54.8(3) . . . . ?
C13 C63 C103 C123 -126.5(2) . . . . ?
N11 Fe1 N14 C14 -76.0(3) . . . . ?
N21 Fe1 N14 C14 159.4(2) . . . . ?
O15 Fe1 N14 C14 50.6(2) . . . . ?
Fe1 N14 C14 C64 -151.8(2) . . . . ?
Fe1 N14 C14 C24 28.8(3) . . . . ?
N14 C14 C24 C34 -178.3(2) . . . . ?
C64 C14 C24 C34 2.3(3) . . . . ?
N14 C14 C24 C74 4.4(3) . . . . ?
C64 C14 C24 C74 -175.0(2) . . . . ?
C14 C24 C34 C44 -0.7(4) . . . . ?
C74 C24 C34 C44 176.6(3) . . . . ?
C24 C34 C44 C54 -1.0(5) . . . . ?
C34 C44 C54 C64 1.0(5) . . . . ?
C44 C54 C64 C14 0.7(5) . . . . ?
C44 C54 C64 C84 -177.9(4) . . . . ?
N14 C14 C64 C54 178.4(3) . . . . ?
C24 C14 C64 C54 -2.3(4) . . . . ?
N14 C14 C64 C84 -3.0(4) . . . . ?
C24 C14 C64 C84 176.4(3) . . . . ?
N14 Fe1 O15 C15 -19.3(2) . . . . ?
N11 Fe1 O15 C15 133.23(19) . . . . ?
N21 Fe1 O15 C15 -130.28(19) . . . . ?
N14 Fe1 O15 C45 152.02(16) . . . . ?
N11 Fe1 O15 C45 -55.43(17) . . . . ?
N21 Fe1 O15 C45 41.06(17) . . . . ?
C45 O15 C15 C25 2.2(3) . . . . ?
Fe1 O15 C15 C25 174.4(2) . . . . ?
O15 C15 C25 C35 16.0(4) . . . . ?
C15 C25 C35 C45 -27.7(5) . . . . ?
C15 O15 C45 C35 -19.5(3) . . . . ?
Fe1 O15 C45 C35 167.7(3) . . . . ?
C25 C35 C45 O15 28.9(4) . . . . ?
